data_7049117
loop_
_publ_author_name
'Yi, Xiaofei'
'Liu, Bin'
'Chen, Kai'
'Chen, Wei'
'Chen, Wanzhi'

_publ_section_title
;
 Unbridged Rh(ii)-Rh(ii) complexes of N-heterocyclic carbenes and
 reactions with O<sub>2</sub> to form
 dirhodium(\m-\h<sup>1</sup>:\h<sup>1</sup>-O<sub>2</sub>) complexes.
;
_journal_issue 12
_journal_name_full 'Dalton transactions (Cambridge, England : 2003)'
_journal_page_first 3835
_journal_page_last 3839
_journal_paper_doi 10.1039/c9dt00421a
_journal_volume 48
_journal_year 2019
_chemical_formula_moiety 'C38 H34 N14 Rh2, 4(F6 P), 2(C2 H3 N)'
_chemical_formula_sum 'C42 H40 F24 N16 P4 Rh2'
_chemical_formula_weight 1554.60
_space_group_crystal_system triclinic
_space_group_IT_number 2
_space_group_name_Hall '-P 1'
_space_group_name_H-M_alt 'P -1'
_symmetry_space_group_name_Hall '-P 1'
_symmetry_space_group_name_H-M 'P -1'
_atom_sites_solution_hydrogens geom
_atom_sites_solution_primary direct
_atom_sites_solution_secondary difmap
_audit_creation_method SHELXL-2018/3
_audit_update_record
;
2019-02-20 deposited with the CCDC.    2019-02-21 downloaded from the CCDC.
;
_cell_angle_alpha 79.434(4)
_cell_angle_beta 73.363(5)
_cell_angle_gamma 65.209(6)
_cell_formula_units_Z 1
_cell_length_a 10.7295(8)
_cell_length_b 12.2235(6)
_cell_length_c 12.5730(7)
_cell_measurement_reflns_used 3350
_cell_measurement_temperature 293(2)
_cell_measurement_theta_max 29.4529
_cell_measurement_theta_min 3.3253
_cell_volume 1430.54(17)
_computing_cell_refinement 'Bruker FRAMBO'
_computing_data_collection 'Bruker FRAMBO'
_computing_data_reduction 'Bruker SAINT'
_computing_molecular_graphics 'Bruker SHELXTL'
_computing_publication_material 'Bruker SHELXTL'
_computing_structure_refinement 'SHELXL-2018/3 (Sheldrick, 2018)'
_computing_structure_solution 'SHELXT 2018/2 (Sheldrick, 2018)'
_diffrn_ambient_temperature 293(2)
_diffrn_measured_fraction_theta_full 0.997
_diffrn_measured_fraction_theta_max 0.997
_diffrn_measurement_device_type 'Xcalibur, Atlas, Gemini ultra'
_diffrn_measurement_method '\w scans'
_diffrn_radiation_type MoK\a
_diffrn_radiation_wavelength 0.71073
_diffrn_reflns_av_R_equivalents 0.0404
_diffrn_reflns_av_unetI/netI 0.0573
_diffrn_reflns_Laue_measured_fraction_full 0.997
_diffrn_reflns_Laue_measured_fraction_max 0.997
_diffrn_reflns_limit_h_max 11
_diffrn_reflns_limit_h_min -12
_diffrn_reflns_limit_k_max 14
_diffrn_reflns_limit_k_min -14
_diffrn_reflns_limit_l_max 13
_diffrn_reflns_limit_l_min -14
_diffrn_reflns_number 8880
_diffrn_reflns_point_group_measured_fraction_full 0.997
_diffrn_reflns_point_group_measured_fraction_max 0.997
_diffrn_reflns_theta_full 25.008
_diffrn_reflns_theta_max 25.008
_diffrn_reflns_theta_min 3.332
_exptl_absorpt_coefficient_mu 0.816
_exptl_absorpt_correction_T_max 0.7977
_exptl_absorpt_correction_T_min 0.6953
_exptl_absorpt_process_details sadabs
_exptl_crystal_colour yellow
_exptl_crystal_density_diffrn 1.805
_exptl_crystal_density_method 'not measured'
_exptl_crystal_description plate
_exptl_crystal_F_000 770
_exptl_crystal_size_max 0.480
_exptl_crystal_size_mid 0.430
_exptl_crystal_size_min 0.290
_refine_diff_density_max 1.709
_refine_diff_density_min -0.529
_refine_diff_density_rms 0.103
_refine_ls_extinction_method none
_refine_ls_goodness_of_fit_ref 1.055
_refine_ls_hydrogen_treatment constr
_refine_ls_matrix_type full
_refine_ls_number_parameters 399
_refine_ls_number_reflns 5027
_refine_ls_number_restraints 0
_refine_ls_restrained_S_all 1.055
_refine_ls_R_factor_all 0.0635
_refine_ls_R_factor_gt 0.0519
_refine_ls_shift/su_max 0.001
_refine_ls_shift/su_mean 0.000
_refine_ls_structure_factor_coef Fsqd
_refine_ls_weighting_details 'w=1/[\s^2^(Fo^2^)+(0.0684P)^2^+2.3994P] where P=(Fo^2^+2Fc^2^)/3'
_refine_ls_weighting_scheme calc
_refine_ls_wR_factor_gt 0.1294
_refine_ls_wR_factor_ref 0.1424
_reflns_Friedel_coverage 0.000
_reflns_number_gt 4298
_reflns_number_total 5027
_reflns_threshold_expression 'I > 2\s(I)'
_cod_data_source_file c9dt00421a2.cif
_cod_data_source_block 160614_yxf160525_B
_cod_depositor_comments 'Adding full bibliography for 7049117--7049121.cif.'
_cod_database_code 7049117
_shelx_shelxl_version_number 2018/3
_shelx_space_group_comment
;
The symmetry employed for this shelxl refinement is uniquely defined
by the following loop, which should always be used as a source of
symmetry information in preference to the above space-group names.
They are only intended as comments.
;
_shelx_estimated_absorpt_t_min 0.695
_shelx_estimated_absorpt_t_max 0.798

loop_
_space_group_symop_operation_xyz
'x, y, z'
'-x, -y, -z'

loop_
_atom_site_label
_atom_site_type_symbol
_atom_site_fract_x
_atom_site_fract_y
_atom_site_fract_z
_atom_site_U_iso_or_equiv
_atom_site_adp_type
_atom_site_occupancy
_atom_site_site_symmetry_order
_atom_site_calc_flag
_atom_site_refinement_flags_posn
_atom_site_refinement_flags_adp
Rh1 Rh 0.08437(4) 0.45396(3) 0.57421(3) 0.03177(16) Uani 1 1 d . .
N1 N 0.0472(4) 0.2860(4) 0.6382(3) 0.0391(10) Uani 1 1 d . .
N2 N -0.1415(5) 0.4289(4) 0.7457(4) 0.0464(11) Uani 1 1 d . .
N3 N -0.1610(4) 0.6150(4) 0.7279(4) 0.0460(11) Uani 1 1 d . .
N4 N -0.0057(5) 0.7112(4) 0.6105(4) 0.0446(11) Uani 1 1 d . .
N5 N 0.1953(5) 0.6345(4) 0.4950(4) 0.0428(10) Uani 1 1 d . .
N6 N 0.2903(4) 0.4340(4) 0.4576(3) 0.0367(9) Uani 1 1 d . .
N7 N 0.2014(5) 0.3953(4) 0.7034(4) 0.0427(10) Uani 1 1 d . .
C1 C 0.1282(6) 0.1705(5) 0.6166(5) 0.0504(14) Uani 1 1 d . .
H1 H 0.210083 0.154027 0.560074 0.061 Uiso 1 1 calc R U
C2 C 0.0956(8) 0.0758(6) 0.6742(6) 0.0696(19) Uani 1 1 d . .
H2 H 0.155051 -0.003148 0.657422 0.084 Uiso 1 1 calc R U
C3 C -0.0253(10) 0.0986(7) 0.7566(7) 0.086(2) Uani 1 1 d . .
H3 H -0.050281 0.035485 0.795424 0.103 Uiso 1 1 calc R U
C4 C -0.1099(8) 0.2164(7) 0.7814(5) 0.0694(19) Uani 1 1 d . .
H4 H -0.192992 0.234432 0.836732 0.083 Uiso 1 1 calc R U
C5 C -0.0685(6) 0.3064(5) 0.7225(4) 0.0469(13) Uani 1 1 d . .
C6 C -0.2543(6) 0.4894(7) 0.8307(5) 0.0667(19) Uani 1 1 d . .
H6 H -0.309887 0.455837 0.885573 0.080 Uiso 1 1 calc R U
C7 C -0.2671(6) 0.6026(7) 0.8188(5) 0.067(2) Uani 1 1 d . .
H7 H -0.335016 0.663814 0.863140 0.080 Uiso 1 1 calc R U
C9 C -0.1419(6) 0.7276(5) 0.6852(5) 0.0552(16) Uani 1 1 d . .
H9A H -0.215142 0.777837 0.646190 0.066 Uiso 1 1 calc R U
H9B H -0.153667 0.770306 0.747479 0.066 Uiso 1 1 calc R U
C11 C 0.0519(7) 0.7989(5) 0.5759(6) 0.0602(17) Uani 1 1 d . .
H11 H 0.010082 0.877240 0.598553 0.072 Uiso 1 1 calc R U
C12 C 0.1752(7) 0.7522(5) 0.5059(6) 0.0576(16) Uani 1 1 d . .
H12 H 0.236683 0.790479 0.470805 0.069 Uiso 1 1 calc R U
C14 C 0.4342(6) 0.5474(6) 0.3767(5) 0.0594(16) Uani 1 1 d . .
H14 H 0.443898 0.621020 0.365224 0.071 Uiso 1 1 calc R U
C15 C 0.5416(7) 0.4458(7) 0.3308(6) 0.0701(19) Uani 1 1 d . .
H15 H 0.625736 0.449974 0.286912 0.084 Uiso 1 1 calc R U
C16 C 0.5248(6) 0.3386(6) 0.3497(5) 0.0609(17) Uani 1 1 d . .
H16 H 0.597400 0.268919 0.320049 0.073 Uiso 1 1 calc R U
C17 C 0.3992(5) 0.3359(5) 0.4129(5) 0.0464(13) Uani 1 1 d . .
H17 H 0.388216 0.262678 0.425733 0.056 Uiso 1 1 calc R U
C8 C -0.0870(5) 0.5081(5) 0.6841(4) 0.0388(12) Uani 1 1 d . .
C10 C 0.0833(5) 0.6118(4) 0.5576(4) 0.0380(11) Uani 1 1 d . .
C13 C 0.3120(5) 0.5365(5) 0.4401(4) 0.0422(12) Uani 1 1 d . .
C19 C 0.2837(8) 0.3428(7) 0.8858(6) 0.075(2) Uani 1 1 d . .
H19A H 0.251656 0.282960 0.930819 0.113 Uiso 1 1 calc R U
H19B H 0.245646 0.414170 0.925551 0.113 Uiso 1 1 calc R U
H19C H 0.384973 0.311663 0.868996 0.113 Uiso 1 1 calc R U
C18 C 0.2360(6) 0.3729(5) 0.7820(5) 0.0479(14) Uani 1 1 d . .
P1 P 0.9267(2) 0.27042(17) 0.09175(15) 0.0671(5) Uani 1 1 d . .
F1 F 0.9796(8) 0.3271(9) -0.0210(6) 0.185(4) Uani 1 1 d . .
F2 F 0.7727(6) 0.3492(5) 0.0775(5) 0.125(2) Uani 1 1 d . .
F3 F 0.9163(8) 0.3669(5) 0.1603(7) 0.181(4) Uani 1 1 d . .
F4 F 0.8668(8) 0.2078(6) 0.2021(5) 0.164(3) Uani 1 1 d . .
F5 F 1.0775(6) 0.1916(5) 0.1085(6) 0.141(2) Uani 1 1 d . .
F6 F 0.9338(7) 0.1656(6) 0.0314(6) 0.152(3) Uani 1 1 d . .
P2 P 0.57515(19) 0.05712(14) 0.67063(19) 0.0723(6) Uani 1 1 d . .
F9 F 0.5818(7) 0.1714(5) 0.7023(9) 0.186(4) Uani 1 1 d . .
F7 F 0.7401(5) 0.0090(4) 0.6259(6) 0.144(3) Uani 1 1 d . .
F11 F 0.6015(9) -0.0190(8) 0.7784(6) 0.191(4) Uani 1 1 d . .
F12 F 0.5771(6) -0.0562(5) 0.6342(8) 0.172(3) Uani 1 1 d . .
F10 F 0.4156(6) 0.1045(5) 0.7127(9) 0.215(5) Uani 1 1 d . .
F8 F 0.5618(11) 0.1323(9) 0.5610(9) 0.241(5) Uani 1 1 d . .
N8 N 0.5626(9) 0.2559(12) -0.0052(9) 0.138(4) Uani 1 1 d . .
C20 C 0.7115(14) 0.0368(11) 0.0492(13) 0.186(7) Uani 1 1 d . .
H20A H 0.791149 0.005429 -0.011733 0.280 Uiso 1 1 calc R U
H20B H 0.656379 -0.011629 0.065932 0.280 Uiso 1 1 calc R U
H20C H 0.744176 0.034732 0.113368 0.280 Uiso 1 1 calc R U
C21 C 0.6265(11) 0.1587(14) 0.0193(10) 0.116(4) Uani 1 1 d . .

loop_
_atom_site_aniso_label
_atom_site_aniso_U_11
_atom_site_aniso_U_22
_atom_site_aniso_U_33
_atom_site_aniso_U_23
_atom_site_aniso_U_13
_atom_site_aniso_U_12
Rh1 0.0304(2) 0.0302(2) 0.0319(2) -0.00415(15) -0.00730(16) -0.00835(16)
N1 0.043(2) 0.039(2) 0.037(2) 0.0038(18) -0.015(2) -0.0179(19)
N2 0.042(2) 0.060(3) 0.032(2) 0.003(2) -0.0097(19) -0.017(2)
N3 0.037(2) 0.053(3) 0.036(2) -0.011(2) -0.0104(19) -0.002(2)
N4 0.053(3) 0.033(2) 0.047(3) -0.0107(19) -0.023(2) -0.0053(19)
N5 0.047(3) 0.037(2) 0.051(3) 0.0005(19) -0.018(2) -0.0204(19)
N6 0.034(2) 0.039(2) 0.037(2) -0.0039(18) -0.0109(18) -0.0119(17)
N7 0.053(3) 0.039(2) 0.036(2) -0.0014(19) -0.017(2) -0.015(2)
C1 0.062(4) 0.042(3) 0.048(3) 0.005(3) -0.019(3) -0.022(3)
C2 0.097(6) 0.048(4) 0.068(5) 0.007(3) -0.028(4) -0.030(4)
C3 0.121(7) 0.071(5) 0.083(6) 0.030(4) -0.034(5) -0.062(5)
C4 0.079(5) 0.079(5) 0.049(4) 0.014(3) -0.006(3) -0.042(4)
C5 0.054(3) 0.059(3) 0.034(3) 0.008(2) -0.017(3) -0.029(3)
C6 0.047(4) 0.094(5) 0.035(3) 0.003(3) 0.005(3) -0.017(3)
C7 0.046(4) 0.090(5) 0.033(3) -0.015(3) -0.002(3) 0.002(3)
C9 0.049(3) 0.044(3) 0.063(4) -0.023(3) -0.019(3) 0.002(3)
C11 0.074(5) 0.036(3) 0.082(5) -0.008(3) -0.037(4) -0.018(3)
C12 0.067(4) 0.039(3) 0.080(5) 0.005(3) -0.033(4) -0.027(3)
C14 0.056(4) 0.065(4) 0.063(4) 0.005(3) -0.008(3) -0.037(3)
C15 0.047(4) 0.088(5) 0.071(5) -0.006(4) 0.004(3) -0.034(4)
C16 0.034(3) 0.069(4) 0.065(4) -0.017(3) 0.000(3) -0.010(3)
C17 0.037(3) 0.049(3) 0.050(3) -0.010(3) -0.009(2) -0.012(2)
C8 0.030(3) 0.050(3) 0.029(3) -0.004(2) -0.008(2) -0.007(2)
C10 0.045(3) 0.032(2) 0.040(3) 0.000(2) -0.020(2) -0.013(2)
C13 0.041(3) 0.045(3) 0.046(3) -0.001(2) -0.017(2) -0.018(2)
C19 0.087(5) 0.086(5) 0.059(4) 0.008(4) -0.039(4) -0.030(4)
C18 0.041(3) 0.036(3) 0.066(4) -0.001(3) -0.016(3) -0.012(2)
P1 0.0756(12) 0.0689(11) 0.0562(10) -0.0070(8) -0.0252(9) -0.0203(9)
F1 0.156(6) 0.302(10) 0.115(5) 0.080(6) -0.040(4) -0.140(7)
F2 0.092(4) 0.149(5) 0.116(4) 0.005(4) -0.046(3) -0.023(3)
F3 0.240(8) 0.077(3) 0.254(8) -0.063(4) -0.176(7) 0.009(4)
F4 0.190(7) 0.152(6) 0.099(4) 0.038(4) -0.010(4) -0.052(5)
F5 0.099(4) 0.135(5) 0.172(6) -0.066(4) -0.071(4) 0.019(3)
F6 0.173(6) 0.147(5) 0.164(6) -0.066(5) -0.074(5) -0.043(4)
P2 0.0590(11) 0.0362(8) 0.1020(15) -0.0011(9) -0.0078(10) -0.0085(7)
F9 0.137(5) 0.092(4) 0.302(11) -0.096(5) 0.045(6) -0.050(4)
F7 0.072(3) 0.070(3) 0.247(8) -0.008(4) 0.006(4) -0.016(2)
F11 0.202(8) 0.225(9) 0.103(5) 0.036(5) -0.023(5) -0.071(7)
F12 0.125(5) 0.084(4) 0.327(10) -0.076(5) -0.093(6) -0.011(3)
F10 0.061(3) 0.068(3) 0.437(14) -0.010(5) 0.024(5) -0.006(3)
F8 0.237(10) 0.226(10) 0.239(10) 0.148(9) -0.123(8) -0.092(8)
N8 0.059(5) 0.208(11) 0.128(8) -0.063(8) -0.012(5) -0.018(6)
C20 0.139(11) 0.118(10) 0.224(16) -0.002(10) 0.056(11) -0.043(8)
C21 0.055(6) 0.166(11) 0.110(8) -0.054(8) 0.019(5) -0.034(6)

loop_
_atom_type_symbol
_atom_type_description
_atom_type_scat_dispersion_real
_atom_type_scat_dispersion_imag
_atom_type_scat_source
C C 0.0033 0.0016 'International Tables Vol C Tables 4.2.6.8 and 6.1.1.4'
H H 0.0000 0.0000 'International Tables Vol C Tables 4.2.6.8 and 6.1.1.4'
F F 0.0171 0.0103 'International Tables Vol C Tables 4.2.6.8 and 6.1.1.4'
N N 0.0061 0.0033 'International Tables Vol C Tables 4.2.6.8 and 6.1.1.4'
P P 0.1023 0.0942 'International Tables Vol C Tables 4.2.6.8 and 6.1.1.4'
Rh Rh -1.1178 0.9187 'International Tables Vol C Tables 4.2.6.8 and 6.1.1.4'

loop_
_geom_angle_atom_site_label_1
_geom_angle_atom_site_label_2
_geom_angle_atom_site_label_3
_geom_angle
_geom_angle_site_symmetry_3
C8 Rh1 C10 88.6(2) .
C8 Rh1 N7 89.74(19) .
C10 Rh1 N7 92.72(18) .
C8 Rh1 N6 164.3(2) .
C10 Rh1 N6 76.80(19) .
N7 Rh1 N6 85.31(16) .
C8 Rh1 N1 76.9(2) .
C10 Rh1 N1 164.34(19) .
N7 Rh1 N1 81.60(16) .
N6 Rh1 N1 116.96(15) .
C8 Rh1 Rh1 85.00(14) 2_566
C10 Rh1 Rh1 84.22(15) 2_566
N7 Rh1 Rh1 173.98(12) 2_566
N6 Rh1 Rh1 99.00(10) 2_566
N1 Rh1 Rh1 100.01(11) 2_566
C1 N1 C5 117.0(5) .
C1 N1 Rh1 130.9(4) .
C5 N1 Rh1 111.5(3) .
C8 N2 C6 108.5(5) .
C8 N2 C5 117.5(4) .
C6 N2 C5 133.5(5) .
C8 N3 C7 108.1(5) .
C8 N3 C9 126.4(5) .
C7 N3 C9 125.4(5) .
C10 N4 C11 108.1(5) .
C10 N4 C9 126.0(5) .
C11 N4 C9 125.8(5) .
C10 N5 C12 109.6(5) .
C10 N5 C13 117.3(4) .
C12 N5 C13 132.8(5) .
C13 N6 C17 116.4(5) .
C13 N6 Rh1 111.9(3) .
C17 N6 Rh1 131.3(4) .
C18 N7 Rh1 166.6(5) .
N1 C1 C2 122.9(6) .
N1 C1 H1 118.6 .
C2 C1 H1 118.6 .
C3 C2 C1 119.3(6) .
C3 C2 H2 120.3 .
C1 C2 H2 120.3 .
C2 C3 C4 119.0(6) .
C2 C3 H3 120.5 .
C4 C3 H3 120.5 .
C5 C4 C3 118.4(7) .
C5 C4 H4 120.8 .
C3 C4 H4 120.8 .
N1 C5 C4 123.3(6) .
N1 C5 N2 113.5(5) .
C4 C5 N2 123.3(6) .
C7 C6 N2 107.2(6) .
C7 C6 H6 126.4 .
N2 C6 H6 126.4 .
C6 C7 N3 108.3(5) .
C6 C7 H7 125.8 .
N3 C7 H7 125.8 .
N4 C9 N3 114.0(4) .
N4 C9 H9A 108.8 .
N3 C9 H9A 108.8 .
N4 C9 H9B 108.8 .
N3 C9 H9B 108.8 .
H9A C9 H9B 107.7 .
C12 C11 N4 108.6(5) .
C12 C11 H11 125.7 .
N4 C11 H11 125.7 .
C11 C12 N5 106.4(5) .
C11 C12 H12 126.8 .
N5 C12 H12 126.8 .
C13 C14 C15 117.7(6) .
C13 C14 H14 121.1 .
C15 C14 H14 121.1 .
C16 C15 C14 119.9(6) .
C16 C15 H15 120.0 .
C14 C15 H15 120.0 .
C17 C16 C15 118.6(6) .
C17 C16 H16 120.7 .
C15 C16 H16 120.7 .
N6 C17 C16 123.3(5) .
N6 C17 H17 118.4 .
C16 C17 H17 118.4 .
N3 C8 N2 107.9(4) .
N3 C8 Rh1 130.8(4) .
N2 C8 Rh1 120.5(4) .
N4 C10 N5 107.2(4) .
N4 C10 Rh1 131.5(4) .
N5 C10 Rh1 120.6(4) .
N6 C13 C14 124.0(5) .
N6 C13 N5 113.2(4) .
C14 C13 N5 122.7(5) .
C18 C19 H19A 109.5 .
C18 C19 H19B 109.5 .
H19A C19 H19B 109.5 .
C18 C19 H19C 109.5 .
H19A C19 H19C 109.5 .
H19B C19 H19C 109.5 .
N7 C18 C19 179.4(7) .
F1 P1 F3 95.7(5) .
F1 P1 F5 93.6(4) .
F3 P1 F5 90.1(3) .
F1 P1 F4 175.2(5) .
F3 P1 F4 88.6(5) .
F5 P1 F4 88.6(4) .
F1 P1 F2 87.6(4) .
F3 P1 F2 89.6(3) .
F5 P1 F2 178.7(4) .
F4 P1 F2 90.1(4) .
F1 P1 F6 89.3(5) .
F3 P1 F6 175.1(5) .
F5 P1 F6 89.2(3) .
F4 P1 F6 86.5(4) .
F2 P1 F6 91.0(4) .
F8 P2 F10 91.2(5) .
F8 P2 F11 175.1(5) .
F10 P2 F11 93.4(5) .
F8 P2 F12 96.7(6) .
F10 P2 F12 90.9(4) .
F11 P2 F12 84.9(5) .
F8 P2 F9 81.8(5) .
F10 P2 F9 92.3(4) .
F11 P2 F9 96.4(6) .
F12 P2 F9 176.5(4) .
F8 P2 F7 88.2(5) .
F10 P2 F7 179.4(5) .
F11 P2 F7 87.2(4) .
F12 P2 F7 89.2(3) .
F9 P2 F7 87.6(3) .
C21 C20 H20A 109.5 .
C21 C20 H20B 109.5 .
H20A C20 H20B 109.5 .
C21 C20 H20C 109.5 .
H20A C20 H20C 109.5 .
H20B C20 H20C 109.5 .
N8 C21 C20 178.0(13) .

loop_
_geom_bond_atom_site_label_1
_geom_bond_atom_site_label_2
_geom_bond_distance
_geom_bond_site_symmetry_2
Rh1 C8 1.894(5) .
Rh1 C10 1.898(5) .
Rh1 N7 2.171(5) .
Rh1 N6 2.217(4) .
Rh1 N1 2.218(4) .
Rh1 Rh1 2.7354(7) 2_566
N1 C1 1.341(7) .
N1 C5 1.345(7) .
N2 C8 1.349(7) .
N2 C6 1.398(7) .
N2 C5 1.410(7) .
N3 C8 1.336(7) .
N3 C7 1.401(8) .
N3 C9 1.458(8) .
N4 C10 1.337(6) .
N4 C11 1.397(8) .
N4 C9 1.447(8) .
N5 C10 1.341(7) .
N5 C12 1.390(7) .
N5 C13 1.425(7) .
N6 C13 1.337(7) .
N6 C17 1.347(6) .
N7 C18 1.103(7) .
C1 C2 1.369(8) .
C1 H1 0.9300 .
C2 C3 1.366(11) .
C2 H2 0.9300 .
C3 C4 1.379(11) .
C3 H3 0.9300 .
C4 C5 1.369(8) .
C4 H4 0.9300 .
C6 C7 1.316(10) .
C6 H6 0.9300 .
C7 H7 0.9300 .
C9 H9A 0.9700 .
C9 H9B 0.9700 .
C11 C12 1.317(9) .
C11 H11 0.9300 .
C12 H12 0.9300 .
C14 C13 1.371(8) .
C14 C15 1.373(9) .
C14 H14 0.9300 .
C15 C16 1.366(9) .
C15 H15 0.9300 .
C16 C17 1.365(8) .
C16 H16 0.9300 .
C17 H17 0.9300 .
C19 C18 1.466(9) .
C19 H19A 0.9600 .
C19 H19B 0.9600 .
C19 H19C 0.9600 .
P1 F1 1.524(6) .
P1 F3 1.535(5) .
P1 F5 1.551(5) .
P1 F4 1.560(6) .
P1 F2 1.568(5) .
P1 F6 1.570(6) .
P2 F8 1.518(7) .
P2 F10 1.519(6) .
P2 F11 1.522(7) .
P2 F12 1.527(6) .
P2 F9 1.555(6) .
P2 F7 1.573(5) .
N8 C21 1.132(15) .
C20 C21 1.430(16) .
C20 H20A 0.9600 .
C20 H20B 0.9600 .
C20 H20C 0.9600 .

loop_
_geom_torsion_atom_site_label_1
_geom_torsion_atom_site_label_2
_geom_torsion_atom_site_label_3
_geom_torsion_atom_site_label_4
_geom_torsion
_geom_torsion_site_symmetry_1
C5 N1 C1 C2 1.7(8) .
Rh1 N1 C1 C2 171.8(5) .
N1 C1 C2 C3 0.8(10) .
C1 C2 C3 C4 -1.5(12) .
C2 C3 C4 C5 -0.4(11) .
C1 N1 C5 C4 -3.8(8) .
Rh1 N1 C5 C4 -175.7(5) .
C1 N1 C5 N2 175.1(5) .
Rh1 N1 C5 N2 3.1(5) .
C3 C4 C5 N1 3.1(10) .
C3 C4 C5 N2 -175.6(6) .
C8 N2 C5 N1 -1.2(7) .
C6 N2 C5 N1 -171.7(6) .
C8 N2 C5 C4 177.7(5) .
C6 N2 C5 C4 7.2(10) .
C8 N2 C6 C7 0.7(7) .
C5 N2 C6 C7 171.8(6) .
N2 C6 C7 N3 -1.4(7) .
C8 N3 C7 C6 1.6(7) .
C9 N3 C7 C6 177.9(5) .
C10 N4 C9 N3 18.1(8) .
C11 N4 C9 N3 -166.0(5) .
C8 N3 C9 N4 -19.5(8) .
C7 N3 C9 N4 164.9(5) .
C10 N4 C11 C12 -1.8(7) .
C9 N4 C11 C12 -178.2(5) .
N4 C11 C12 N5 0.7(7) .
C10 N5 C12 C11 0.6(7) .
C13 N5 C12 C11 -173.2(6) .
C13 C14 C15 C16 -0.4(10) .
C14 C15 C16 C17 1.1(11) .
C13 N6 C17 C16 -2.1(8) .
Rh1 N6 C17 C16 -173.7(4) .
C15 C16 C17 N6 0.2(10) .
C7 N3 C8 N2 -1.2(6) .
C9 N3 C8 N2 -177.4(5) .
C7 N3 C8 Rh1 -170.3(4) .
C9 N3 C8 Rh1 13.4(8) .
C6 N2 C8 N3 0.3(6) .
C5 N2 C8 N3 -172.4(4) .
C6 N2 C8 Rh1 170.8(4) .
C5 N2 C8 Rh1 -1.9(6) .
C10 Rh1 C8 N3 -3.4(5) .
N7 Rh1 C8 N3 89.3(5) .
N6 Rh1 C8 N3 17.9(10) .
N1 Rh1 C8 N3 170.8(5) .
Rh1 Rh1 C8 N3 -87.7(5) 2_566
C10 Rh1 C8 N2 -171.4(4) .
N7 Rh1 C8 N2 -78.7(4) .
N6 Rh1 C8 N2 -150.2(5) .
N1 Rh1 C8 N2 2.7(4) .
Rh1 Rh1 C8 N2 104.2(4) 2_566
C11 N4 C10 N5 2.1(6) .
C9 N4 C10 N5 178.5(5) .
C11 N4 C10 Rh1 172.6(4) .
C9 N4 C10 Rh1 -11.0(8) .
C12 N5 C10 N4 -1.7(6) .
C13 N5 C10 N4 173.2(4) .
C12 N5 C10 Rh1 -173.4(4) .
C13 N5 C10 Rh1 1.4(6) .
C8 Rh1 C10 N4 2.3(5) .
N7 Rh1 C10 N4 -87.4(5) .
N6 Rh1 C10 N4 -172.0(5) .
N1 Rh1 C10 N4 -19.3(10) .
Rh1 Rh1 C10 N4 87.4(5) 2_566
C8 Rh1 C10 N5 171.7(4) .
N7 Rh1 C10 N5 82.0(4) .
N6 Rh1 C10 N5 -2.5(4) .
N1 Rh1 C10 N5 150.2(5) .
Rh1 Rh1 C10 N5 -103.2(4) 2_566
C17 N6 C13 C14 2.9(8) .
Rh1 N6 C13 C14 176.1(5) .
C17 N6 C13 N5 -176.7(4) .
Rh1 N6 C13 N5 -3.5(5) .
C15 C14 C13 N6 -1.7(9) .
C15 C14 C13 N5 177.8(6) .
C10 N5 C13 N6 1.7(7) .
C12 N5 C13 N6 175.1(5) .
C10 N5 C13 C14 -177.9(5) .
C12 N5 C13 C14 -4.5(9) .
